data_7037402
loop_
_publ_author_name
'Liang, Yue'
'Yuan, Wei-Guan'
'Zhang, Shu-Fang'
'He, Zhan'
'Xue, Junru'
'Zhang, Xia'
'Jing, Lin-Hai'
'Qin, Da-Bin'

_publ_section_title
;
 Hydrothermal synthesis and structural characterization of metal-organic
 frameworks based on new tetradentate ligands.
;
_journal_issue 4
_journal_name_full 'Dalton transactions (Cambridge, England : 2003)'
_journal_page_first 1382
_journal_page_last 1390
_journal_paper_doi 10.1039/c5dt03658e
_journal_volume 45
_journal_year 2016
_chemical_formula_sum 'C49 H48 Cd2 N8 O12'
_chemical_formula_weight 1165.72
_chemical_name_systematic
; 
 ? 
;
_space_group_IT_number 20
_symmetry_cell_setting orthorhombic
_symmetry_space_group_name_Hall 'C 2c 2'
_symmetry_space_group_name_H-M 'C 2 2 21'
_atom_sites_solution_hydrogens geom
_atom_sites_solution_primary direct
_atom_sites_solution_secondary difmap
_audit_creation_method SHELXL-97
_audit_update_record
;
2015-09-22 deposited with the CCDC.
2015-11-20 downloaded from the CCDC.
;
_cell_angle_alpha 90.00
_cell_angle_beta 90.00
_cell_angle_gamma 90.00
_cell_formula_units_Z 4
_cell_length_a 17.811(8)
_cell_length_b 19.155(8)
_cell_length_c 14.683(6)
_cell_measurement_reflns_used 5984
_cell_measurement_temperature 296(2)
_cell_measurement_theta_max 28.11
_cell_measurement_theta_min 2.54
_cell_volume 5009(4)
_computing_cell_refinement 'Bruker SAINT'
_computing_data_collection 'Bruker APEX2'
_computing_data_reduction 'Bruker SAINT'
_computing_molecular_graphics 'Bruker SHELXTL'
_computing_publication_material 'Bruker SHELXTL'
_computing_structure_refinement 'SHELXL-97 (Sheldrick, 2008)'
_computing_structure_solution 'SHELXS-97 (Sheldrick, 2008)'
_diffrn_ambient_temperature 296(2)
_diffrn_measured_fraction_theta_full 0.988
_diffrn_measured_fraction_theta_max 0.988
_diffrn_measurement_device_type 'Bruker APEX-II CCD'
_diffrn_measurement_method '\f and \w scans'
_diffrn_radiation_monochromator graphite
_diffrn_radiation_source 'fine-focus sealed tube'
_diffrn_radiation_type MoK\a
_diffrn_radiation_wavelength 0.71073
_diffrn_reflns_av_R_equivalents 0.0525
_diffrn_reflns_av_sigmaI/netI 0.0599
_diffrn_reflns_limit_h_max 21
_diffrn_reflns_limit_h_min -21
_diffrn_reflns_limit_k_max 23
_diffrn_reflns_limit_k_min -23
_diffrn_reflns_limit_l_max 12
_diffrn_reflns_limit_l_min -18
_diffrn_reflns_number 13276
_diffrn_reflns_theta_full 26.00
_diffrn_reflns_theta_max 26.00
_diffrn_reflns_theta_min 1.56
_exptl_absorpt_coefficient_mu 0.918
_exptl_absorpt_correction_T_max 0.8670
_exptl_absorpt_correction_T_min 0.8166
_exptl_absorpt_correction_type multi-scan
_exptl_absorpt_process_details SADABS
_exptl_crystal_colour yellow
_exptl_crystal_density_diffrn 1.540
_exptl_crystal_density_method 'not measured'
_exptl_crystal_description block
_exptl_crystal_F_000 2344
_exptl_crystal_size_max 0.23
_exptl_crystal_size_mid 0.18
_exptl_crystal_size_min 0.16
_refine_diff_density_max 1.483
_refine_diff_density_min -0.595
_refine_diff_density_rms 0.135
_refine_ls_extinction_method none
_refine_ls_goodness_of_fit_ref 1.036
_refine_ls_hydrogen_treatment constr
_refine_ls_matrix_type full
_refine_ls_number_parameters 322
_refine_ls_number_reflns 4892
_refine_ls_number_restraints 1
_refine_ls_restrained_S_all 1.037
_refine_ls_R_factor_all 0.0551
_refine_ls_R_factor_gt 0.0459
_refine_ls_shift/su_max 0.001
_refine_ls_shift/su_mean 0.000
_refine_ls_structure_factor_coef Fsqd
_refine_ls_weighting_details 'calc w=1/[\s^2^(Fo^2^)+(0.0776P)^2^+3.5404P] where P=(Fo^2^+2Fc^2^)/3'
_refine_ls_weighting_scheme calc
_refine_ls_wR_factor_gt 0.1213
_refine_ls_wR_factor_ref 0.1301
_reflns_number_gt 4332
_reflns_number_total 4892
_reflns_threshold_expression >2sigma(I)
_cod_data_source_file c5dt03658e2.cif
_cod_data_source_block a
_cod_depositor_comments
;
The following automatic conversions were performed:

'_symmetry_cell_setting' value 'Orthorhombic' changed to
'orthorhombic' according to
/usr/data/users/saulius/crontab/automatic-downloads/rss-feeds/RSC/lib/dictionaries/cif_core.dic
dictionary named 'cif_core.dic' version 2.4.2 from 2011-04-26.

'_exptl_absorpt_correction_type' value 'Multi-scan' changed to
'multi-scan' according to
/usr/data/users/saulius/crontab/automatic-downloads/rss-feeds/RSC/lib/dictionaries/cif_core.dic
dictionary named 'cif_core.dic' version 2.4.2 from 2011-04-26.

Automatic conversion script
Id: cif_fix_values 4268 2015-11-12 08:31:59Z antanas 

 Adding full bibliography for 7037401--7037403.cif.
;
_cod_original_sg_symbol_H-M 'C222(1) '
_cod_database_code 7037402

loop_
_symmetry_equiv_pos_as_xyz
'x, y, z'
'-x, -y, z+1/2'
'-x, y, -z+1/2'
'x, -y, -z'
'x+1/2, y+1/2, z'
'-x+1/2, -y+1/2, z+1/2'
'-x+1/2, y+1/2, -z+1/2'
'x+1/2, -y+1/2, -z'

loop_
_atom_site_label
_atom_site_type_symbol
_atom_site_fract_x
_atom_site_fract_y
_atom_site_fract_z
_atom_site_U_iso_or_equiv
_atom_site_adp_type
_atom_site_occupancy
_atom_site_symmetry_multiplicity
_atom_site_calc_flag
_atom_site_refinement_flags
Cd1 Cd 0.25713(2) 0.969633(19) 0.62898(2) 0.03679(14) Uani 1 1 d U
C1 C 0.4346(4) 1.0188(3) 0.6200(5) 0.0511(15) Uani 1 1 d .
H1 H 0.4231 1.0659 0.6130 0.061 Uiso 1 1 calc R
C2 C 0.5052(4) 0.9920(4) 0.6247(6) 0.0546(16) Uani 1 1 d .
H2 H 0.5502 1.0167 0.6228 0.065 Uiso 1 1 calc R
C3 C 0.4236(3) 0.9077(3) 0.6327(5) 0.0433(12) Uani 1 1 d .
H3 H 0.4032 0.8631 0.6362 0.052 Uiso 1 1 calc R
C4 C 0.5585(4) 0.8681(4) 0.6326(5) 0.0549(16) Uani 1 1 d .
H4A H 0.5539 0.8382 0.6856 0.066 Uiso 1 1 calc R
H4B H 0.6067 0.8916 0.6356 0.066 Uiso 1 1 calc R
C5 C 0.5544(4) 0.8247(4) 0.5471(5) 0.0507(16) Uani 1 1 d .
C6 C 0.5829(4) 0.8492(5) 0.4658(5) 0.064(2) Uani 1 1 d .
H6 H 0.6086 0.8914 0.4658 0.077 Uiso 1 1 calc R
C7 C 0.5751(5) 0.8135(5) 0.3844(5) 0.070(2) Uani 1 1 d .
C8 C 0.6054(8) 0.8435(7) 0.2944(7) 0.118(5) Uani 1 1 d .
H8A H 0.5692 0.8752 0.2690 0.177 Uiso 1 1 calc R
H8B H 0.6145 0.8062 0.2522 0.177 Uiso 1 1 calc R
H8C H 0.6515 0.8680 0.3058 0.177 Uiso 1 1 calc R
C9 C 0.5360(5) 0.7490(5) 0.3859(6) 0.071(3) Uani 1 1 d .
H9 H 0.5289 0.7244 0.3320 0.085 Uiso 1 1 calc R
C10 C 0.5083(4) 0.7222(4) 0.4673(6) 0.056(2) Uani 1 1 d .
C11 C 0.5173(4) 0.7584(4) 0.5469(5) 0.0513(17) Uani 1 1 d .
C12 C 0.5424(5) 0.6922(4) 0.6804(5) 0.063(2) Uani 1 1 d .
H12A H 0.5770 0.7233 0.7113 0.076 Uiso 1 1 calc R
H12B H 0.5710 0.6622 0.6401 0.076 Uiso 1 1 calc R
C13 C 0.5000 0.6481(6) 0.7500 0.083(4) Uani 1 2 d S
H13A H 0.4646 0.6183 0.7183 0.099 Uiso 0.50 1 calc PR
H13B H 0.5354 0.6183 0.7817 0.099 Uiso 0.50 1 calc PR
C14 C -0.0272(4) 0.8508(5) 0.5350(7) 0.070(2) Uani 1 1 d .
H14A H -0.0422 0.8641 0.4739 0.084 Uiso 1 1 calc R
H14B H -0.0718 0.8499 0.5729 0.084 Uiso 1 1 calc R
C15 C 0.1020(4) 0.9008(4) 0.5670(5) 0.0605(19) Uani 1 1 d .
H15 H 0.1287 0.8653 0.5385 0.073 Uiso 1 1 calc R
C16 C 0.0752(5) 0.9927(5) 0.6398(8) 0.090(3) Uani 1 1 d .
H16 H 0.0798 1.0336 0.6734 0.108 Uiso 1 1 calc R
C17 C 0.0102(4) 0.9629(5) 0.6161(8) 0.088(3) Uani 1 1 d .
H17 H -0.0376 0.9801 0.6282 0.105 Uiso 1 1 calc R
C18 C 0.2524(4) 0.8653(3) 0.7689(4) 0.0388(12) Uani 1 1 d .
C19 C 0.2443(3) 0.8140(3) 0.8480(3) 0.0297(10) Uani 1 1 d .
C20 C 0.2533(3) 0.7426(2) 0.8338(3) 0.0336(10) Uani 1 1 d .
H20 H 0.2666 0.7260 0.7764 0.040 Uiso 1 1 calc R
C21 C 0.2420(3) 0.6945(3) 0.9074(3) 0.0318(10) Uani 1 1 d .
C22 C 0.2264(4) 0.7209(3) 0.9925(4) 0.0440(15) Uani 1 1 d .
H22 H 0.2207 0.6905 1.0414 0.053 Uiso 1 1 calc R
C23 C 0.2189(4) 0.7941(3) 1.0068(4) 0.0501(17) Uani 1 1 d .
H23 H 0.2078 0.8113 1.0645 0.060 Uiso 1 1 calc R
C24 C 0.2282(4) 0.8392(3) 0.9348(4) 0.0438(14) Uani 1 1 d .
H24 H 0.2236 0.8870 0.9442 0.053 Uiso 1 1 calc R
C25 C 0.2513(4) 1.1170(2) 0.6063(3) 0.0368(11) Uani 1 1 d .
N1 N 0.3830(2) 0.9659(3) 0.6270(4) 0.0426(10) Uani 1 1 d .
N2 N 0.4968(3) 0.9211(3) 0.6329(4) 0.0443(11) Uani 1 1 d .
N3 N 0.0266(3) 0.9031(3) 0.5714(4) 0.0543(14) Uani 1 1 d .
N4 N 0.1335(3) 0.9544(3) 0.6076(4) 0.0463(13) Uani 1 1 d .
O1 O 0.4886(3) 0.7324(3) 0.6284(4) 0.0604(13) Uani 1 1 d .
O2 O 0.2455(4) 0.9299(2) 0.7843(3) 0.0591(12) Uani 1 1 d .
O3 O 0.2645(4) 0.8436(2) 0.6908(3) 0.0585(13) Uani 1 1 d .
O4 O 0.2644(3) 1.0765(2) 0.5383(3) 0.0493(11) Uani 1 1 d U
O5 O 0.2361(4) 1.0927(2) 0.6830(3) 0.0630(15) Uani 1 1 d .
O1W O 0.1798(10) 1.0551(6) 0.8618(7) 0.217(7) Uani 1 1 d .

loop_
_atom_site_aniso_label
_atom_site_aniso_U_11
_atom_site_aniso_U_22
_atom_site_aniso_U_33
_atom_site_aniso_U_23
_atom_site_aniso_U_13
_atom_site_aniso_U_12
Cd1 0.0466(2) 0.0245(2) 0.0392(2) 0.00430(15) -0.00133(18) -0.00032(18)
C1 0.061(3) 0.032(3) 0.060(4) -0.004(3) 0.004(3) -0.005(3)
C2 0.058(4) 0.036(3) 0.070(4) -0.006(3) -0.003(4) -0.008(3)
C3 0.048(3) 0.031(3) 0.051(3) 0.004(3) -0.003(3) -0.003(2)
C4 0.051(3) 0.051(4) 0.063(4) 0.003(4) -0.006(3) 0.010(3)
C5 0.041(3) 0.052(5) 0.059(4) 0.005(3) 0.000(3) 0.016(3)
C6 0.056(4) 0.057(5) 0.079(5) 0.015(4) 0.010(4) 0.017(4)
C7 0.080(5) 0.074(5) 0.058(5) 0.010(4) 0.021(4) 0.034(4)
C8 0.160(11) 0.112(10) 0.081(6) 0.019(6) 0.053(7) 0.049(9)
C9 0.080(5) 0.075(7) 0.058(5) -0.014(5) 0.005(4) 0.021(4)
C10 0.048(4) 0.055(5) 0.067(5) -0.006(3) 0.008(3) 0.011(4)
C11 0.042(3) 0.058(5) 0.053(4) 0.004(3) 0.009(3) 0.016(3)
C12 0.074(5) 0.038(4) 0.077(5) 0.005(4) 0.028(4) 0.016(4)
C13 0.122(11) 0.044(7) 0.082(8) 0.000 0.048(8) 0.000
C14 0.052(4) 0.062(6) 0.095(6) -0.028(5) -0.009(4) 0.004(4)
C15 0.054(4) 0.063(5) 0.065(4) -0.026(4) 0.008(3) -0.002(3)
C16 0.061(4) 0.062(6) 0.147(9) -0.060(6) 0.004(5) 0.011(4)
C17 0.049(4) 0.080(7) 0.134(9) -0.045(8) 0.014(5) 0.014(4)
C18 0.045(3) 0.028(3) 0.044(3) 0.007(2) -0.002(3) -0.005(3)
C19 0.031(2) 0.027(2) 0.031(2) 0.0079(17) -0.0020(19) -0.001(2)
C20 0.044(3) 0.022(2) 0.035(2) -0.0013(18) -0.001(2) 0.001(2)
C21 0.032(3) 0.023(2) 0.041(2) 0.0010(19) -0.008(2) -0.001(2)
C22 0.069(4) 0.030(3) 0.033(3) 0.011(2) 0.002(3) 0.000(3)
C23 0.077(5) 0.039(4) 0.035(3) -0.002(2) 0.004(3) 0.001(3)
C24 0.063(4) 0.027(3) 0.041(3) -0.003(2) -0.006(3) 0.000(3)
C25 0.051(3) 0.020(2) 0.040(3) -0.0049(19) -0.014(3) 0.005(3)
N1 0.045(2) 0.036(3) 0.046(3) -0.002(3) -0.001(2) 0.004(2)
N2 0.050(3) 0.040(3) 0.043(3) 0.001(3) -0.003(3) 0.003(2)
N3 0.047(3) 0.053(4) 0.062(3) -0.007(3) 0.001(2) 0.004(3)
N4 0.047(3) 0.038(3) 0.054(3) -0.005(2) -0.004(2) -0.002(2)
O1 0.056(3) 0.050(3) 0.076(4) 0.002(3) 0.022(3) 0.009(2)
O2 0.095(4) 0.029(2) 0.053(2) 0.0155(16) 0.006(3) 0.006(3)
O3 0.089(4) 0.049(3) 0.038(2) 0.0115(18) 0.006(2) -0.008(3)
O4 0.068(3) 0.026(2) 0.054(2) -0.0093(16) -0.009(2) 0.009(2)
O5 0.106(4) 0.038(2) 0.045(2) 0.0029(19) -0.001(3) -0.016(3)
O1W 0.39(2) 0.126(8) 0.139(8) -0.071(7) 0.104(10) -0.072(11)

loop_
_atom_type_symbol
_atom_type_description
_atom_type_scat_dispersion_real
_atom_type_scat_dispersion_imag
_atom_type_scat_source
C C 0.0033 0.0016 'International Tables Vol C Tables 4.2.6.8 and 6.1.1.4'
H H 0.0000 0.0000 'International Tables Vol C Tables 4.2.6.8 and 6.1.1.4'
N N 0.0061 0.0033 'International Tables Vol C Tables 4.2.6.8 and 6.1.1.4'
O O 0.0106 0.0060 'International Tables Vol C Tables 4.2.6.8 and 6.1.1.4'
Cd Cd -0.8075 1.2024 'International Tables Vol C Tables 4.2.6.8 and 6.1.1.4'

loop_
_geom_angle_atom_site_label_1
_geom_angle_atom_site_label_2
_geom_angle_atom_site_label_3
_geom_angle
_geom_angle_site_symmetry_1
_geom_angle_site_symmetry_3
N4 Cd1 N1 167.18(19) . .
N4 Cd1 O2 90.4(2) . .
N1 Cd1 O2 95.1(2) . .
N4 Cd1 O4 94.85(19) . .
N1 Cd1 O4 88.07(18) . .
O2 Cd1 O4 141.56(14) . .
N4 Cd1 O5 91.1(2) . .
N1 Cd1 O5 100.53(19) . .
O2 Cd1 O5 89.13(14) . .
O4 Cd1 O5 52.78(14) . .
N4 Cd1 O3 88.7(2) . .
N1 Cd1 O3 85.67(19) . .
O2 Cd1 O3 51.49(14) . .
O4 Cd1 O3 166.22(15) . .
O5 Cd1 O3 140.61(14) . .
N4 Cd1 O4 82.72(18) . 4_576
N1 Cd1 O4 85.83(18) . 4_576
O2 Cd1 O4 141.80(14) . 4_576
O4 Cd1 O4 76.61(14) . 4_576
O5 Cd1 O4 128.35(14) . 4_576
O3 Cd1 O4 90.68(13) . 4_576
C2 C1 N1 109.7(6) . .
C2 C1 H1 125.2 . .
N1 C1 H1 125.2 . .
C1 C2 N2 106.1(6) . .
C1 C2 H2 127.0 . .
N2 C2 H2 127.0 . .
N2 C3 N1 111.7(5) . .
N2 C3 H3 124.2 . .
N1 C3 H3 124.2 . .
N2 C4 C5 109.9(5) . .
N2 C4 H4A 109.7 . .
C5 C4 H4A 109.7 . .
N2 C4 H4B 109.7 . .
C5 C4 H4B 109.7 . .
H4A C4 H4B 108.2 . .
C6 C5 C11 118.0(7) . .
C6 C5 C4 121.0(7) . .
C11 C5 C4 120.9(6) . .
C5 C6 C7 122.9(8) . .
C5 C6 H6 118.6 . .
C7 C6 H6 118.6 . .
C6 C7 C9 117.8(7) . .
C6 C7 C8 121.5(9) . .
C9 C7 C8 120.7(9) . .
C7 C8 H8A 109.5 . .
C7 C8 H8B 109.5 . .
H8A C8 H8B 109.5 . .
C7 C8 H8C 109.5 . .
H8A C8 H8C 109.5 . .
H8B C8 H8C 109.5 . .
C10 C9 C7 120.6(8) . .
C10 C9 H9 119.7 . .
C7 C9 H9 119.7 . .
C11 C10 C9 120.3(8) . .
C11 C10 C14 121.9(7) . 8_566
C9 C10 C14 117.6(7) . 8_566
C10 C11 O1 120.6(7) . .
C10 C11 C5 120.4(7) . .
O1 C11 C5 119.0(7) . .
O1 C12 C13 108.7(6) . .
O1 C12 H12A 110.0 . .
C13 C12 H12A 110.0 . .
O1 C12 H12B 110.0 . .
C13 C12 H12B 110.0 . .
H12A C12 H12B 108.3 . .
C12 C13 C12 112.8(10) 3_656 .
C12 C13 H13A 109.0 3_656 .
C12 C13 H13A 109.0 . .
C12 C13 H13B 109.0 3_656 .
C12 C13 H13B 109.0 . .
H13A C13 H13B 107.8 . .
N3 C14 C10 111.0(6) . 8_466
N3 C14 H14A 109.4 . .
C10 C14 H14A 109.4 8_466 .
N3 C14 H14B 109.4 . .
C10 C14 H14B 109.4 8_466 .
H14A C14 H14B 108.0 . .
N4 C15 N3 112.3(6) . .
N4 C15 H15 123.9 . .
N3 C15 H15 123.9 . .
C17 C16 N4 110.0(7) . .
C17 C16 H16 125.0 . .
N4 C16 H16 125.0 . .
C16 C17 N3 107.5(6) . .
C16 C17 H17 126.2 . .
N3 C17 H17 126.2 . .
O3 C18 O2 120.7(5) . .
O3 C18 C19 120.4(5) . .
O2 C18 C19 118.9(5) . .
C20 C19 C24 120.0(4) . .
C20 C19 C18 120.4(4) . .
C24 C19 C18 119.5(5) . .
C19 C20 C21 120.1(4) . .
C19 C20 H20 120.0 . .
C21 C20 H20 120.0 . .
C22 C21 C20 118.5(5) . .
C22 C21 C25 120.0(5) . 7_546
C20 C21 C25 121.5(4) . 7_546
C21 C22 C23 120.9(5) . .
C21 C22 H22 119.5 . .
C23 C22 H22 119.5 . .
C24 C23 C22 119.7(5) . .
C24 C23 H23 120.2 . .
C22 C23 H23 120.2 . .
C23 C24 C19 120.7(5) . .
C23 C24 H24 119.7 . .
C19 C24 H24 119.7 . .
O5 C25 O4 121.0(5) . .
O5 C25 C21 120.4(4) . 7_556
O4 C25 C21 118.5(5) . 7_556
C3 N1 C1 105.1(5) . .
C3 N1 Cd1 124.6(4) . .
C1 N1 Cd1 130.3(4) . .
C3 N2 C2 107.5(6) . .
C3 N2 C4 126.1(6) . .
C2 N2 C4 126.2(6) . .
C15 N3 C17 105.4(6) . .
C15 N3 C14 127.2(6) . .
C17 N3 C14 127.4(6) . .
C15 N4 C16 104.7(6) . .
C15 N4 Cd1 125.8(5) . .
C16 N4 Cd1 129.2(5) . .
C11 O1 C12 113.6(5) . .
C18 O2 Cd1 97.5(3) . .
C18 O3 Cd1 90.2(3) . .
C25 O4 Cd1 94.2(3) . .
C25 O4 Cd1 157.6(4) . 4_576
Cd1 O4 Cd1 103.08(14) . 4_576
C25 O5 Cd1 91.9(3) . .

loop_
_geom_bond_atom_site_label_1
_geom_bond_atom_site_label_2
_geom_bond_distance
_geom_bond_site_symmetry_2
Cd1 N4 2.244(5) .
Cd1 N1 2.244(4) .
Cd1 O2 2.414(4) .
Cd1 O4 2.445(4) .
Cd1 O5 2.514(5) .
Cd1 O3 2.582(5) .
Cd1 O4 2.613(4) 4_576
C1 C2 1.360(10) .
C1 N1 1.372(8) .
C1 H1 0.9300 .
C2 N2 1.371(8) .
C2 H2 0.9300 .
C3 N2 1.329(8) .
C3 N1 1.332(8) .
C3 H3 0.9300 .
C4 N2 1.497(8) .
C4 C5 1.509(11) .
C4 H4A 0.9700 .
C4 H4B 0.9700 .
C5 C6 1.379(10) .
C5 C11 1.431(11) .
C6 C7 1.384(12) .
C6 H6 0.9300 .
C7 C9 1.418(13) .
C7 C8 1.539(12) .
C8 H8A 0.9600 .
C8 H8B 0.9600 .
C8 H8C 0.9600 .
C9 C10 1.392(12) .
C9 H9 0.9300 .
C10 C11 1.368(10) .
C10 C14 1.535(11) 8_566
C11 O1 1.394(9) .
C12 O1 1.447(10) .
C12 C13 1.526(10) .
C12 H12A 0.9700 .
C12 H12B 0.9700 .
C13 C12 1.526(10) 3_656
C13 H13A 0.9700 .
C13 H13B 0.9700 .
C14 N3 1.486(10) .
C14 C10 1.535(11) 8_466
C14 H14A 0.9700 .
C14 H14B 0.9700 .
C15 N4 1.313(9) .
C15 N3 1.345(9) .
C15 H15 0.9300 .
C16 C17 1.337(12) .
C16 N4 1.355(9) .
C16 H16 0.9300 .
C17 N3 1.351(11) .
C17 H17 0.9300 .
C18 O3 1.238(7) .
C18 O2 1.265(7) .
C18 C19 1.527(6) .
C19 C20 1.394(7) .
C19 C24 1.394(7) .
C20 C21 1.434(7) .
C20 H20 0.9300 .
C21 C22 1.376(8) .
C21 C25 1.504(7) 7_546
C22 C23 1.425(9) .
C22 H22 0.9300 .
C23 C24 1.374(8) .
C23 H23 0.9300 .
C24 H24 0.9300 .
C25 O5 1.248(7) .
C25 O4 1.286(6) .
C25 C21 1.504(7) 7_556
O4 Cd1 2.613(4) 4_576

loop_
_geom_torsion_atom_site_label_1
_geom_torsion_atom_site_label_2
_geom_torsion_atom_site_label_3
_geom_torsion_atom_site_label_4
_geom_torsion
_geom_torsion_site_symmetry_1
_geom_torsion_site_symmetry_4
N1 C1 C2 N2 1.2(10) . .
N2 C4 C5 C6 80.6(7) . .
N2 C4 C5 C11 -96.3(7) . .
C11 C5 C6 C7 2.2(10) . .
C4 C5 C6 C7 -174.8(7) . .
C5 C6 C7 C9 -0.2(11) . .
C5 C6 C7 C8 177.9(8) . .
C6 C7 C9 C10 -1.4(11) . .
C8 C7 C9 C10 -179.6(8) . .
C7 C9 C10 C11 1.0(12) . .
C7 C9 C10 C14 -174.7(7) . 8_566
C9 C10 C11 O1 179.0(6) . .
C14 C10 C11 O1 -5.5(11) 8_566 .
C9 C10 C11 C5 1.0(11) . .
C14 C10 C11 C5 176.5(6) 8_566 .
C6 C5 C11 C10 -2.6(10) . .
C4 C5 C11 C10 174.4(6) . .
C6 C5 C11 O1 179.4(6) . .
C4 C5 C11 O1 -3.6(9) . .
O1 C12 C13 C12 -63.3(4) . 3_656
N4 C16 C17 N3 2.6(14) . .
O3 C18 C19 C20 2.5(9) . .
O2 C18 C19 C20 -178.6(6) . .
O3 C18 C19 C24 -177.8(6) . .
O2 C18 C19 C24 1.2(9) . .
C24 C19 C20 C21 3.3(9) . .
C18 C19 C20 C21 -176.9(5) . .
C19 C20 C21 C22 -3.6(9) . .
C19 C20 C21 C25 178.0(5) . 7_546
C20 C21 C22 C23 2.3(10) . .
C25 C21 C22 C23 -179.3(6) 7_546 .
C21 C22 C23 C24 -0.8(11) . .
C22 C23 C24 C19 0.4(11) . .
C20 C19 C24 C23 -1.7(9) . .
C18 C19 C24 C23 178.5(6) . .
N2 C3 N1 C1 2.1(7) . .
N2 C3 N1 Cd1 -177.9(4) . .
C2 C1 N1 C3 -2.0(8) . .
C2 C1 N1 Cd1 178.0(5) . .
N4 Cd1 N1 C3 -48.5(11) . .
O2 Cd1 N1 C3 66.4(5) . .
O4 Cd1 N1 C3 -152.0(5) . .
O5 Cd1 N1 C3 156.5(5) . .
O3 Cd1 N1 C3 15.7(5) . .
O4 Cd1 N1 C3 -75.3(5) 4_576 .
N4 Cd1 N1 C1 131.5(8) . .
O2 Cd1 N1 C1 -113.6(6) . .
O4 Cd1 N1 C1 28.0(6) . .
O5 Cd1 N1 C1 -23.5(6) . .
O3 Cd1 N1 C1 -164.3(6) . .
O4 Cd1 N1 C1 104.7(6) 4_576 .
N1 C3 N2 C2 -1.4(9) . .
N1 C3 N2 C4 -175.8(6) . .
C1 C2 N2 C3 0.1(10) . .
C1 C2 N2 C4 174.5(6) . .
C5 C4 N2 C3 61.9(9) . .
C5 C4 N2 C2 -111.4(8) . .
N4 C15 N3 C17 1.3(10) . .
N4 C15 N3 C14 -178.5(7) . .
C16 C17 N3 C15 -2.3(12) . .
C16 C17 N3 C14 177.5(9) . .
C10 C14 N3 C15 27.9(12) 8_466 .
C10 C14 N3 C17 -151.8(9) 8_466 .
N3 C15 N4 C16 0.2(10) . .
N3 C15 N4 Cd1 174.5(5) . .
C17 C16 N4 C15 -1.7(12) . .
C17 C16 N4 Cd1 -175.7(7) . .
N1 Cd1 N4 C15 15.3(12) . .
O2 Cd1 N4 C15 -100.1(6) . .
O4 Cd1 N4 C15 118.1(6) . .
O5 Cd1 N4 C15 170.8(6) . .
O3 Cd1 N4 C15 -48.6(6) . .
O4 Cd1 N4 C15 42.2(6) 4_576 .
N1 Cd1 N4 C16 -171.8(9) . .
O2 Cd1 N4 C16 72.8(8) . .
O4 Cd1 N4 C16 -69.1(8) . .
O5 Cd1 N4 C16 -16.4(8) . .
O3 Cd1 N4 C16 124.2(8) . .
O4 Cd1 N4 C16 -144.9(8) 4_576 .
C10 C11 O1 C12 94.0(8) . .
C5 C11 O1 C12 -88.0(8) . .
C13 C12 O1 C11 -162.2(7) . .
O3 C18 O2 Cd1 2.6(8) . .
C19 C18 O2 Cd1 -176.4(4) . .
N4 Cd1 O2 C18 86.7(5) . .
N1 Cd1 O2 C18 -81.7(5) . .
O4 Cd1 O2 C18 -175.0(4) . .
O5 Cd1 O2 C18 177.8(5) . .
O3 Cd1 O2 C18 -1.4(4) . .
O4 Cd1 O2 C18 8.0(6) 4_576 .
O2 C18 O3 Cd1 -2.4(7) . .
C19 C18 O3 Cd1 176.6(5) . .
N4 Cd1 O3 C18 -90.2(4) . .
N1 Cd1 O3 C18 101.4(4) . .
O2 Cd1 O3 C18 1.4(4) . .
O4 Cd1 O3 C18 164.6(7) . .
O5 Cd1 O3 C18 0.0(5) . .
O4 Cd1 O3 C18 -172.9(4) 4_576 .
O5 C25 O4 Cd1 -4.6(7) . .
C21 C25 O4 Cd1 172.8(5) 7_556 .
O5 C25 O4 Cd1 136.0(9) . 4_576
C21 C25 O4 Cd1 -46.6(14) 7_556 4_576
N4 Cd1 O4 C25 90.2(4) . .
N1 Cd1 O4 C25 -102.3(4) . .
O2 Cd1 O4 C25 -6.6(5) . .
O5 Cd1 O4 C25 2.4(4) . .
O3 Cd1 O4 C25 -165.3(7) . .
O4 Cd1 O4 C25 171.5(3) 4_576 .
N4 Cd1 O4 Cd1 -75.5(2) . 4_576
N1 Cd1 O4 Cd1 92.0(2) . 4_576
O2 Cd1 O4 Cd1 -172.3(3) . 4_576
O5 Cd1 O4 Cd1 -163.2(3) . 4_576
O3 Cd1 O4 Cd1 29.0(9) . 4_576
O4 Cd1 O4 Cd1 5.8(2) 4_576 4_576
O4 C25 O5 Cd1 4.4(7) . .
C21 C25 O5 Cd1 -172.8(5) 7_556 .
N4 Cd1 O5 C25 -97.8(4) . .
N1 Cd1 O5 C25 76.9(4) . .
O2 Cd1 O5 C25 171.9(5) . .
O4 Cd1 O5 C25 -2.5(4) . .
O3 Cd1 O5 C25 172.9(4) . .
O4 Cd1 O5 C25 -16.2(5) 4_576 .
